data_7024711
loop_
_publ_author_name
'Bobev, Svilen'
'Hullmann, Jonathan'
'Harmening, Thomas'
'P\"ottgen, Rainer'

_publ_section_title
;
 Novel ternary alkaline-earth and rare-earth metal antimonides from
 gallium or indium flux. Synthesis, structural characterization and 121Sb
 and 151Eu M\"ossbauer spectroscopy of the series A7Ga8Sb8 (A = Sr, Ba,
 Eu) and Ba7In8Sb8.
;
_journal_issue 26
_journal_name_full 'Dalton transactions (Cambridge, England : 2003)'
_journal_page_first 6049
_journal_page_last 6055
_journal_paper_doi 10.1039/b920583g
_journal_volume 39
_journal_year 2010
_chemical_formula_moiety 'Ba0.88 In Sb'
_chemical_formula_sum 'Ba0.88 In Sb'
_chemical_formula_weight 356.74
_chemical_name_systematic
;
?
;
_space_group_IT_number 194
_symmetry_cell_setting hexagonal
_symmetry_space_group_name_Hall '-P 6c 2c'
_symmetry_space_group_name_H-M 'P 63/m m c'
_atom_sites_solution_primary direct
_atom_sites_solution_secondary difmap
_audit_creation_method SHELXL-97
_cell_angle_alpha 90.00
_cell_angle_beta 90.00
_cell_angle_gamma 120.00
_cell_formula_units_Z 4
_cell_length_a 4.8274(3)
_cell_length_b 4.8274(3)
_cell_length_c 18.421(2)
_cell_measurement_reflns_used 3462
_cell_measurement_temperature 120(2)
_cell_measurement_theta_max 27.4
_cell_measurement_theta_min 2.2
_cell_volume 371.77(5)
_computing_cell_refinement 'Bruker SMART'
_computing_data_collection 'Bruker SMART'
_computing_data_reduction 'Bruker SAINT'
_computing_molecular_graphics 'Bruker SHELXTL'
_computing_publication_material 'Bruker SHELXTL'
_computing_structure_refinement 'SHELXL-97 (Sheldrick, 1997)'
_computing_structure_solution 'SHELXS-97 (Sheldrick, 1990)'
_diffrn_ambient_temperature 120(2)
_diffrn_measured_fraction_theta_full 1.000
_diffrn_measured_fraction_theta_max 1.000
_diffrn_measurement_device_type 'CCD area detector'
_diffrn_measurement_method 'phi and omega scans'
_diffrn_radiation_monochromator graphite
_diffrn_radiation_source 'fine-focus sealed tube'
_diffrn_radiation_type MoK\a
_diffrn_radiation_wavelength 0.71073
_diffrn_reflns_av_R_equivalents 0.0404
_diffrn_reflns_av_sigmaI/netI 0.0169
_diffrn_reflns_limit_h_max 6
_diffrn_reflns_limit_h_min -6
_diffrn_reflns_limit_k_max 6
_diffrn_reflns_limit_k_min -6
_diffrn_reflns_limit_l_max 23
_diffrn_reflns_limit_l_min -23
_diffrn_reflns_number 3462
_diffrn_reflns_theta_full 27.39
_diffrn_reflns_theta_max 27.39
_diffrn_reflns_theta_min 2.21
_exptl_absorpt_coefficient_mu 22.265
_exptl_absorpt_correction_T_max 0.4023
_exptl_absorpt_correction_T_min 0.2143
_exptl_absorpt_correction_type multi-scan
_exptl_absorpt_process_details
;
SADABS (Sheldrick, 2003)
;
_exptl_crystal_colour grey
_exptl_crystal_density_diffrn 6.374
_exptl_crystal_density_method 'not measured'
_exptl_crystal_description irregular
_exptl_crystal_F_000 596
_exptl_crystal_size_max 0.10
_exptl_crystal_size_mid 0.08
_exptl_crystal_size_min 0.05
_refine_diff_density_max 1.942
_refine_diff_density_min -2.990
_refine_diff_density_rms 0.432
_refine_ls_extinction_coef 0.0040(8)
_refine_ls_extinction_expression Fc^*^=kFc[1+0.001xFc^2^\l^3^/sin(2\q)]^-1/4^
_refine_ls_extinction_method SHELXL
_refine_ls_goodness_of_fit_ref 1.352
_refine_ls_matrix_type full
_refine_ls_number_parameters 18
_refine_ls_number_reflns 204
_refine_ls_number_restraints 0
_refine_ls_restrained_S_all 1.352
_refine_ls_R_factor_all 0.0495
_refine_ls_R_factor_gt 0.0489
_refine_ls_shift/su_max 0.000
_refine_ls_shift/su_mean 0.000
_refine_ls_structure_factor_coef Fsqd
_refine_ls_weighting_details 'calc w=1/[\s^2^(Fo^2^)+(0.0000P)^2^+36.9863P] where P=(Fo^2^+2Fc^2^)/3'
_refine_ls_weighting_scheme calc
_refine_ls_wR_factor_gt 0.1136
_refine_ls_wR_factor_ref 0.1140
_reflns_number_gt 201
_reflns_number_total 204
_reflns_threshold_expression >2sigma(I)
_cod_data_source_file b920583g.txt
_cod_data_source_block Ba0.875InSb
_cod_depositor_comments
;
The following automatic conversions were performed:

'_symmetry_cell_setting' value 'Hexagonal' changed to 'hexagonal'
according to /home/saulius/struct/CIF-dictionaries/cif_core.dic
dictionary named 'cif_core.dic' version 2.4.2 from 2011-04-26.

Automatic conversion script
Id: cif_fix_values 1891 2012-01-12 08:04:46Z andrius 
;
_cod_database_code 7024711

loop_
_symmetry_equiv_pos_as_xyz
'x, y, z'
'-y, x-y, z'
'-x+y, -x, z'
'-x, -y, z+1/2'
'y, -x+y, z+1/2'
'x-y, x, z+1/2'
'y, x, -z'
'x-y, -y, -z'
'-x, -x+y, -z'
'-y, -x, -z+1/2'
'-x+y, y, -z+1/2'
'x, x-y, -z+1/2'
'-x, -y, -z'
'y, -x+y, -z'
'x-y, x, -z'
'x, y, -z-1/2'
'-y, x-y, -z-1/2'
'-x+y, -x, -z-1/2'
'-y, -x, z'
'-x+y, y, z'
'x, x-y, z'
'y, x, z-1/2'
'x-y, -y, z-1/2'
'-x, -x+y, z-1/2'

loop_
_atom_site_label
_atom_site_type_symbol
_atom_site_fract_x
_atom_site_fract_y
_atom_site_fract_z
_atom_site_U_iso_or_equiv
_atom_site_adp_type
_atom_site_occupancy
_atom_site_symmetry_multiplicity
_atom_site_calc_flag
_atom_site_refinement_flags
Ba1 Ba 0.0000 0.0000 0.2500 0.0176(9) Uani 0.75 12 d SP
Ba2 Ba 0.0000 0.0000 0.0000 0.0150(8) Uani 1 12 d S
Sb1 Sb 0.3333 0.6667 0.11875(11) 0.0156(7) Uani 1 6 d S
In1 In 0.6667 0.3333 0.1533(3) 0.0407(16) Uani 0.50 6 d SP
In2 In 0.8110(16) 0.1890(16) 0.2994(4) 0.041(3) Uani 0.17 2 d SP

loop_
_atom_site_aniso_label
_atom_site_aniso_U_11
_atom_site_aniso_U_22
_atom_site_aniso_U_33
_atom_site_aniso_U_23
_atom_site_aniso_U_13
_atom_site_aniso_U_12
Ba1 0.0143(11) 0.0143(11) 0.0242(17) 0.000 0.000 0.0072(6)
Ba2 0.0165(9) 0.0165(9) 0.0119(12) 0.000 0.000 0.0083(5)
Sb1 0.0153(8) 0.0153(8) 0.0161(11) 0.000 0.000 0.0077(4)
In1 0.046(2) 0.046(2) 0.031(3) 0.000 0.000 0.0228(12)
In2 0.041(4) 0.041(4) 0.029(4) 0.004(3) -0.004(3) 0.012(5)

loop_
_atom_type_symbol
_atom_type_description
_atom_type_scat_dispersion_real
_atom_type_scat_dispersion_imag
_atom_type_scat_source
In In -0.7276 1.3100 'International Tables Vol C Tables 4.2.6.8 and 6.1.1.4'
Ba Ba -0.3244 2.2819 'International Tables Vol C Tables 4.2.6.8 and 6.1.1.4'
Sb Sb -0.5866 1.5461 'International Tables Vol C Tables 4.2.6.8 and 6.1.1.4'

loop_
_geom_angle_atom_site_label_1
_geom_angle_atom_site_label_2
_geom_angle_atom_site_label_3
_geom_angle
_geom_angle_site_symmetry_1
_geom_angle_site_symmetry_3
In2 Ba1 In2 128.64(16) 17_546 3_665
In2 Ba1 In2 97.3(4) 17_546 18_666
In2 Ba1 In2 59.8(6) 3_665 18_666
In2 Ba1 In2 59.8(6) 17_546 2_545
In2 Ba1 In2 97.3(4) 3_665 2_545
In2 Ba1 In2 128.64(16) 18_666 2_545
In2 Ba1 In2 97.3(4) 17_546 16_456
In2 Ba1 In2 128.64(16) 3_665 16_456
In2 Ba1 In2 97.3(4) 18_666 16_456
In2 Ba1 In2 128.64(16) 2_545 16_456
In2 Ba1 In2 128.64(16) 17_546 1_455
In2 Ba1 In2 97.3(4) 3_665 1_455
In2 Ba1 In2 128.64(16) 18_666 1_455
In2 Ba1 In2 97.3(4) 2_545 1_455
In2 Ba1 In2 59.8(6) 16_456 1_455
In2 Ba1 In1 129.33(10) 17_546 16_556
In2 Ba1 In1 2.7(3) 3_665 16_556
In2 Ba1 In1 62.5(3) 18_666 16_556
In2 Ba1 In1 95.5(2) 2_545 16_556
In2 Ba1 In1 129.33(10) 16_456 16_556
In2 Ba1 In1 95.5(2) 1_455 16_556
In2 Ba1 In1 2.7(3) 17_546 1_445
In2 Ba1 In1 129.33(10) 3_665 1_445
In2 Ba1 In1 95.5(2) 18_666 1_445
In2 Ba1 In1 62.5(3) 2_545 1_445
In2 Ba1 In1 95.5(2) 16_456 1_445
In2 Ba1 In1 129.33(10) 1_455 1_445
In1 Ba1 In1 130.16(5) 16_556 1_445
In2 Ba1 In1 62.5(3) 17_546 16_446
In2 Ba1 In1 95.5(2) 3_665 16_446
In2 Ba1 In1 129.33(10) 18_666 16_446
In2 Ba1 In1 2.7(3) 2_545 16_446
In2 Ba1 In1 129.33(10) 16_456 16_446
In2 Ba1 In1 95.5(2) 1_455 16_446
In1 Ba1 In1 93.74(12) 16_556 16_446
In1 Ba1 In1 65.15(17) 1_445 16_446
In2 Ba1 In1 95.5(2) 17_546 .
In2 Ba1 In1 62.5(3) 3_665 .
In2 Ba1 In1 2.7(3) 18_666 .
In2 Ba1 In1 129.33(10) 2_545 .
In2 Ba1 In1 95.5(2) 16_456 .
In2 Ba1 In1 129.33(10) 1_455 .
In1 Ba1 In1 65.15(17) 16_556 .
In1 Ba1 In1 93.74(12) 1_445 .
In1 Ba1 In1 130.16(5) 16_446 .
In2 Ba1 In1 129.33(10) 17_546 16_456
In2 Ba1 In1 95.5(2) 3_665 16_456
In2 Ba1 In1 129.33(10) 18_666 16_456
In2 Ba1 In1 95.5(2) 2_545 16_456
In2 Ba1 In1 62.5(3) 16_456 16_456
In2 Ba1 In1 2.7(3) 1_455 16_456
In1 Ba1 In1 93.74(12) 16_556 16_456
In1 Ba1 In1 130.16(5) 1_445 16_456
In1 Ba1 In1 93.74(12) 16_446 16_456
In1 Ba1 In1 130.16(5) . 16_456
In2 Ba1 In1 95.5(2) 17_546 1_455
In2 Ba1 In1 129.33(10) 3_665 1_455
In2 Ba1 In1 95.5(2) 18_666 1_455
In2 Ba1 In1 129.33(10) 2_545 1_455
In2 Ba1 In1 2.7(3) 16_456 1_455
In2 Ba1 In1 62.5(3) 1_455 1_455
In1 Ba1 In1 130.16(5) 16_556 1_455
In1 Ba1 In1 93.74(12) 1_445 1_455
In1 Ba1 In1 130.16(5) 16_446 1_455
In1 Ba1 In1 93.74(12) . 1_455
In1 Ba1 In1 65.15(17) 16_456 1_455
Sb1 Ba2 Sb1 180.0 . 13
Sb1 Ba2 Sb1 94.12(4) . 13_665
Sb1 Ba2 Sb1 85.88(4) 13 13_665
Sb1 Ba2 Sb1 85.88(4) . 1_445
Sb1 Ba2 Sb1 94.12(4) 13 1_445
Sb1 Ba2 Sb1 180.00(5) 13_665 1_445
Sb1 Ba2 Sb1 94.12(4) . 13_565
Sb1 Ba2 Sb1 85.88(4) 13 13_565
Sb1 Ba2 Sb1 85.88(4) 13_665 13_565
Sb1 Ba2 Sb1 94.12(4) 1_445 13_565
Sb1 Ba2 Sb1 85.88(4) . 1_545
Sb1 Ba2 Sb1 94.12(4) 13 1_545
Sb1 Ba2 Sb1 94.12(4) 13_665 1_545
Sb1 Ba2 Sb1 85.88(4) 1_445 1_545
Sb1 Ba2 Sb1 180.00(5) 13_565 1_545
Sb1 Ba2 In1 44.30(2) . .
Sb1 Ba2 In1 135.70(2) 13 .
Sb1 Ba2 In1 83.51(7) 13_665 .
Sb1 Ba2 In1 96.49(7) 1_445 .
Sb1 Ba2 In1 135.70(2) 13_565 .
Sb1 Ba2 In1 44.30(2) 1_545 .
Sb1 Ba2 In1 135.70(2) . 13
Sb1 Ba2 In1 44.30(2) 13 13
Sb1 Ba2 In1 96.49(7) 13_665 13
Sb1 Ba2 In1 83.51(7) 1_445 13
Sb1 Ba2 In1 44.30(2) 13_565 13
Sb1 Ba2 In1 135.70(2) 1_545 13
In1 Ba2 In1 180.0 . 13
Sb1 Ba2 In1 83.51(7) . 13_665
Sb1 Ba2 In1 96.49(7) 13 13_665
Sb1 Ba2 In1 44.30(2) 13_665 13_665
Sb1 Ba2 In1 135.70(2) 1_445 13_665
Sb1 Ba2 In1 44.30(2) 13_565 13_665
Sb1 Ba2 In1 135.70(2) 1_545 13_665
In1 Ba2 In1 105.07(9) . 13_665
In1 Ba2 In1 74.93(9) 13 13_665
Sb1 Ba2 In1 96.49(7) . 1_445
Sb1 Ba2 In1 83.51(7) 13 1_445
Sb1 Ba2 In1 135.70(2) 13_665 1_445
Sb1 Ba2 In1 44.30(2) 1_445 1_445
Sb1 Ba2 In1 135.70(2) 13_565 1_445
Sb1 Ba2 In1 44.30(2) 1_545 1_445
In1 Ba2 In1 74.93(9) . 1_445
In1 Ba2 In1 105.07(9) 13 1_445
In1 Ba2 In1 180.00(12) 13_665 1_445
Sb1 Ba2 In1 135.70(2) . 13_655
Sb1 Ba2 In1 44.30(2) 13 13_655
Sb1 Ba2 In1 44.30(2) 13_665 13_655
Sb1 Ba2 In1 135.70(2) 1_445 13_655
Sb1 Ba2 In1 96.49(7) 13_565 13_655
Sb1 Ba2 In1 83.51(7) 1_545 13_655
In1 Ba2 In1 105.07(9) . 13_655
In1 Ba2 In1 74.93(9) 13 13_655
In1 Ba2 In1 74.93(9) 13_665 13_655
In1 Ba2 In1 105.07(9) 1_445 13_655
Sb1 Ba2 In1 44.30(2) . 1_455
Sb1 Ba2 In1 135.70(2) 13 1_455
Sb1 Ba2 In1 135.70(2) 13_665 1_455
Sb1 Ba2 In1 44.30(2) 1_445 1_455
Sb1 Ba2 In1 83.51(7) 13_565 1_455
Sb1 Ba2 In1 96.49(7) 1_545 1_455
In1 Ba2 In1 74.93(9) . 1_455
In1 Ba2 In1 105.07(9) 13 1_455
In1 Ba2 In1 105.07(9) 13_665 1_455
In1 Ba2 In1 74.93(9) 1_445 1_455
In1 Ba2 In1 180.00(12) 13_655 1_455
In2 Sb1 In2 43.0(5) 16_566 18_676
In2 Sb1 In2 94.6(2) 16_566 17_556
In2 Sb1 In2 57.3(5) 18_676 17_556
In2 Sb1 In2 115.6(3) 16_566 16_456
In2 Sb1 In2 94.6(2) 18_676 16_456
In2 Sb1 In2 43.0(5) 17_556 16_456
In2 Sb1 In2 57.3(5) 16_566 17_656
In2 Sb1 In2 94.6(2) 18_676 17_656
In2 Sb1 In2 115.6(3) 17_556 17_656
In2 Sb1 In2 94.6(2) 16_456 17_656
In2 Sb1 In2 94.6(2) 16_566 18_666
In2 Sb1 In2 115.6(3) 18_676 18_666
In2 Sb1 In2 94.6(2) 17_556 18_666
In2 Sb1 In2 57.3(5) 16_456 18_666
In2 Sb1 In2 43.0(5) 17_656 18_666
In2 Sb1 In1 86.9(3) 16_566 .
In2 Sb1 In1 124.4(2) 18_676 .
In2 Sb1 In1 124.4(2) 17_556 .
In2 Sb1 In1 86.9(3) 16_456 .
In2 Sb1 In1 30.2(3) 17_656 .
In2 Sb1 In1 30.2(3) 18_666 .
In2 Sb1 In1 30.2(3) 16_566 1_565
In2 Sb1 In1 30.2(3) 18_676 1_565
In2 Sb1 In1 86.9(3) 17_556 1_565
In2 Sb1 In1 124.4(2) 16_456 1_565
In2 Sb1 In1 86.9(3) 17_656 1_565
In2 Sb1 In1 124.4(2) 18_666 1_565
In1 Sb1 In1 115.18(8) . 1_565
In2 Sb1 In1 124.4(2) 16_566 1_455
In2 Sb1 In1 86.9(3) 18_676 1_455
In2 Sb1 In1 30.2(3) 17_556 1_455
In2 Sb1 In1 30.2(3) 16_456 1_455
In2 Sb1 In1 124.4(2) 17_656 1_455
In2 Sb1 In1 86.9(3) 18_666 1_455
In1 Sb1 In1 115.18(8) . 1_455
In1 Sb1 In1 115.18(8) 1_565 1_455
In2 Sb1 Ba2 158.2(2) 16_566 .
In2 Sb1 Ba2 158.2(2) 18_676 .
In2 Sb1 Ba2 106.0(2) 17_556 .
In2 Sb1 Ba2 77.04(16) 16_456 .
In2 Sb1 Ba2 106.0(2) 17_656 .
In2 Sb1 Ba2 77.04(16) 18_666 .
In1 Sb1 Ba2 75.77(8) . .
In1 Sb1 Ba2 154.75(12) 1_565 .
In1 Sb1 Ba2 75.77(8) 1_455 .
In2 Sb1 Ba2 106.0(2) 16_566 1_565
In2 Sb1 Ba2 77.04(16) 18_676 1_565
In2 Sb1 Ba2 77.04(16) 17_556 1_565
In2 Sb1 Ba2 106.0(2) 16_456 1_565
In2 Sb1 Ba2 158.2(2) 17_656 1_565
In2 Sb1 Ba2 158.2(2) 18_666 1_565
In1 Sb1 Ba2 154.75(12) . 1_565
In1 Sb1 Ba2 75.77(8) 1_565 1_565
In1 Sb1 Ba2 75.77(8) 1_455 1_565
Ba2 Sb1 Ba2 85.88(4) . 1_565
In2 Sb1 Ba2 77.04(16) 16_566 1_665
In2 Sb1 Ba2 106.0(2) 18_676 1_665
In2 Sb1 Ba2 158.2(2) 17_556 1_665
In2 Sb1 Ba2 158.2(2) 16_456 1_665
In2 Sb1 Ba2 77.04(16) 17_656 1_665
In2 Sb1 Ba2 106.0(2) 18_666 1_665
In1 Sb1 Ba2 75.77(8) . 1_665
In1 Sb1 Ba2 75.77(8) 1_565 1_665
In1 Sb1 Ba2 154.75(12) 1_455 1_665
Ba2 Sb1 Ba2 85.88(4) . 1_665
Ba2 Sb1 Ba2 85.88(4) 1_565 1_665
In2 In1 In2 89.2(6) 16_556 17_656
In2 In1 In2 89.2(6) 16_556 18_666
In2 In1 In2 89.2(6) 17_656 18_666
In2 In1 Sb1 74.64(19) 16_556 1_545
In2 In1 Sb1 157.0(5) 17_656 1_545
In2 In1 Sb1 74.64(19) 18_666 1_545
In2 In1 Sb1 74.64(19) 16_556 1_655
In2 In1 Sb1 74.64(19) 17_656 1_655
In2 In1 Sb1 157.0(5) 18_666 1_655
Sb1 In1 Sb1 115.18(8) 1_545 1_655
In2 In1 Sb1 157.0(5) 16_556 .
In2 In1 Sb1 74.65(19) 17_656 .
In2 In1 Sb1 74.65(19) 18_666 .
Sb1 In1 Sb1 115.19(8) 1_545 .
Sb1 In1 Sb1 115.19(8) 1_655 .
In2 In1 In2 68.4(5) 16_556 2_655
In2 In1 In2 30.0(3) 17_656 2_655
In2 In1 In2 68.4(5) 18_666 2_655
Sb1 In1 In2 127.0(3) 1_545 2_655
Sb1 In1 In2 90.22(16) 1_655 2_655
Sb1 In1 In2 90.22(15) . 2_655
In2 In1 In2 68.4(5) 16_556 3_665
In2 In1 In2 68.4(5) 17_656 3_665
In2 In1 In2 30.0(3) 18_666 3_665
Sb1 In1 In2 90.22(16) 1_545 3_665
Sb1 In1 In2 127.0(3) 1_655 3_665
Sb1 In1 In2 90.22(15) . 3_665
In2 In1 In2 41.5(4) 2_655 3_665
In2 In1 In2 30.0(3) 16_556 .
In2 In1 In2 68.4(5) 17_656 .
In2 In1 In2 68.4(5) 18_666 .
Sb1 In1 In2 90.22(15) 1_545 .
Sb1 In1 In2 90.22(15) 1_655 .
Sb1 In1 In2 127.0(3) . .
In2 In1 In2 41.5(4) 2_655 .
In2 In1 In2 41.5(4) 3_665 .
In2 In1 Ba1 91.5(3) 16_556 1_665
In2 In1 Ba1 3.2(4) 17_656 1_665
In2 In1 Ba1 91.5(3) 18_666 1_665
Sb1 In1 Ba1 160.3(2) 1_545 1_665
Sb1 In1 Ba1 73.09(4) 1_655 1_665
Sb1 In1 Ba1 73.10(4) . 1_665
In2 In1 Ba1 33.3(2) 2_655 1_665
In2 In1 Ba1 71.4(2) 3_665 1_665
In2 In1 Ba1 71.4(2) . 1_665
In2 In1 Ba1 3.2(4) 16_556 1_655
In2 In1 Ba1 91.5(3) 17_656 1_655
In2 In1 Ba1 91.5(3) 18_666 1_655
Sb1 In1 Ba1 73.09(4) 1_545 1_655
Sb1 In1 Ba1 73.09(4) 1_655 1_655
Sb1 In1 Ba1 160.3(2) . 1_655
In2 In1 Ba1 71.41(19) 2_655 1_655
In2 In1 Ba1 71.41(19) 3_665 1_655
In2 In1 Ba1 33.3(2) . 1_655
Ba1 In1 Ba1 93.74(12) 1_665 1_655
In2 In1 Ba1 91.5(3) 16_556 .
In2 In1 Ba1 91.5(3) 17_656 .
In2 In1 Ba1 3.2(4) 18_666 .
Sb1 In1 Ba1 73.09(4) 1_545 .
Sb1 In1 Ba1 160.3(2) 1_655 .
Sb1 In1 Ba1 73.10(4) . .
In2 In1 Ba1 71.4(2) 2_655 .
In2 In1 Ba1 33.3(2) 3_665 .
In2 In1 Ba1 71.4(2) . .
Ba1 In1 Ba1 93.74(12) 1_665 .
Ba1 In1 Ba1 93.74(12) 1_655 .
In1 In2 In2 125.8(4) 16_556 16_556
In1 In2 Ba1 174.1(7) 16_556 1_655
In2 In2 Ba1 60.1(3) 16_556 1_655
In1 In2 In2 45.4(3) 16_556 3_665
In2 In2 In2 90.000(1) 16_556 3_665
Ba1 In2 In2 138.6(2) 1_655 3_665
In1 In2 In2 45.4(3) 16_556 2_655
In2 In2 In2 90.000(2) 16_556 2_655
Ba1 In2 In2 138.6(2) 1_655 2_655
In2 In2 In2 60.000(6) 3_665 2_655
In1 In2 In2 134.6(3) 16_556 3_765
In2 In2 In2 90.000(1) 16_556 3_765
Ba1 In2 In2 41.36(19) 1_655 3_765
In2 In2 In2 180.000(7) 3_665 3_765
In2 In2 In2 120.000(4) 2_655 3_765
In1 In2 In2 134.6(3) 16_556 2_645
In2 In2 In2 90.000(1) 16_556 2_645
Ba1 In2 In2 41.36(19) 1_655 2_645
In2 In2 In2 120.000(3) 3_665 2_645
In2 In2 In2 180.0(6) 2_655 2_645
In2 In2 In2 60.000(3) 3_765 2_645
In1 In2 In2 81.6(6) 16_556 18_666
In2 In2 In2 49.0(4) 16_556 18_666
Ba1 In2 In2 103.8(4) 1_655 18_666
In2 In2 In2 41.0(4) 3_665 18_666
In2 In2 In2 67.84(14) 2_655 18_666
In2 In2 In2 139.0(4) 3_765 18_666
In2 In2 In2 112.16(15) 2_645 18_666
In1 In2 In2 81.6(6) 16_556 17_656
In2 In2 In2 49.0(4) 16_556 17_656
Ba1 In2 In2 103.8(4) 1_655 17_656
In2 In2 In2 67.84(14) 3_665 17_656
In2 In2 In2 41.0(4) 2_655 17_656
In2 In2 In2 112.16(15) 3_765 17_656
In2 In2 In2 139.0(4) 2_645 17_656
In2 In2 In2 44.3(3) 18_666 17_656
In1 In2 Sb1 75.1(2) 16_556 16_656
In2 In2 Sb1 121.92(14) 16_556 16_656
Ba1 In2 Sb1 101.9(3) 1_655 16_656
In2 In2 Sb1 118.7(3) 3_665 16_656
In2 In2 Sb1 68.5(3) 2_655 16_656
In2 In2 Sb1 61.3(3) 3_765 16_656
In2 In2 Sb1 111.5(2) 2_645 16_656
In2 In2 Sb1 135.2(3) 18_666 16_656
In2 In2 Sb1 94.1(4) 17_656 16_656
In1 In2 Sb1 75.1(2) 16_556 16_546
In2 In2 Sb1 121.92(15) 16_556 16_546
Ba1 In2 Sb1 101.9(3) 1_655 16_546
In2 In2 Sb1 68.5(3) 3_665 16_546
In2 In2 Sb1 118.7(3) 2_655 16_546
In2 In2 Sb1 111.5(3) 3_765 16_546
In2 In2 Sb1 61.3(3) 2_645 16_546
In2 In2 Sb1 94.1(4) 18_666 16_546
In2 In2 Sb1 135.2(3) 17_656 16_546
Sb1 In2 Sb1 115.6(3) 16_656 16_546
In1 In2 In1 101.7(6) 16_556 .
In2 In2 In1 24.2(3) 16_556 .
Ba1 In2 In1 84.2(3) 1_655 .
In2 In2 In1 69.2(2) 3_665 .
In2 In2 In1 69.2(2) 2_655 .
In2 In2 In1 110.8(2) 3_765 .
In2 In2 In1 110.8(2) 2_645 .
In2 In2 In1 30.0(2) 18_666 .
In2 In2 In1 30.0(2) 17_656 .
Sb1 In2 In1 120.61(19) 16_656 .
Sb1 In2 In1 120.61(19) 16_546 .

loop_
_geom_bond_atom_site_label_1
_geom_bond_atom_site_label_2
_geom_bond_distance
_geom_bond_site_symmetry_2
Ba1 In2 1.823(12) 17_546
Ba1 In2 1.823(12) 3_665
Ba1 In2 1.823(12) 18_666
Ba1 In2 1.823(12) 2_545
Ba1 In2 1.823(12) 16_456
Ba1 In2 1.823(12) 1_455
Ba1 In1 3.307(3) 16_556
Ba1 In1 3.307(3) 1_445
Ba1 In1 3.307(3) 16_446
Ba1 In1 3.307(3) .
Ba1 In1 3.307(3) 16_456
Ba1 In1 3.307(3) 1_455
Ba2 Sb1 3.5430(12) .
Ba2 Sb1 3.5430(12) 13
Ba2 Sb1 3.5430(12) 13_665
Ba2 Sb1 3.5430(12) 1_445
Ba2 Sb1 3.5431(12) 13_565
Ba2 Sb1 3.5431(12) 1_545
Sb1 In2 2.852(5) 16_566
Sb1 In2 2.852(5) 18_676
Sb1 In2 2.852(5) 17_556
Sb1 In2 2.852(5) 16_456
Sb1 In2 2.852(5) 17_656
Sb1 In2 2.852(5) 18_666
Sb1 In1 2.8590(13) .
Sb1 In1 2.8590(13) 1_565
Sb1 In1 2.8590(13) 1_455
In1 In2 1.488(12) 16_556
In1 In2 1.488(12) 17_656
In1 In2 1.488(12) 18_666
In1 Sb1 2.8590(13) 1_545
In1 Sb1 2.8590(13) 1_655
In1 In2 2.949(11) 2_655
In1 In2 2.949(11) 3_665
In1 In2 2.949(11) .
In1 Ba1 3.307(3) 1_665
In1 Ba1 3.307(3) 1_655
In2 In1 1.488(12) 16_556
In2 In2 1.819(16) 16_556
In2 Ba1 1.823(12) 1_655
In2 In2 2.09(2) 3_665
In2 In2 2.09(2) 2_655
In2 In2 2.74(2) 3_765
In2 In2 2.74(2) 2_645
In2 In2 2.77(2) 18_666
In2 In2 2.77(2) 17_656
In2 Sb1 2.852(5) 16_656
In2 Sb1 2.852(5) 16_546
